data_4131783
loop_
_publ_author_name
'Wendel, Daniel'
'Reiter, Dominik'
'Porzelt, Amelie'
'Altmann, Philipp J.'
'Inoue, Shigeyoshi'
'Rieger, Bernhard'

_publ_section_title
;
 Silicon and Oxygen's Bond of Affection: An Acyclic Three-Coordinate
 Silanone and Its Transformation to an Iminosiloxysilylene.
;
_journal_issue 47
_journal_name_full 'Journal of the American Chemical Society'
_journal_page_first 17193
_journal_page_last 17198
_journal_paper_doi 10.1021/jacs.7b10634
_journal_volume 139
_journal_year 2017
_chemical_compound_source 'see text'
_chemical_formula_moiety 'C39 H63 N3 O Si2'
_chemical_formula_sum 'C39 H63 N3 O Si2'
_chemical_formula_weight 646.10
_space_group_IT_number 14
_space_group_name_Hall '-P 2ybc'
_space_group_name_H-M_alt 'P 1 21/c 1'
_symmetry_cell_setting monoclinic
_symmetry_Int_Tables_number 14
_symmetry_space_group_name_Hall '-P 2ybc'
_symmetry_space_group_name_H-M 'P 1 21/c 1'
_atom_sites_solution_hydrogens geom
_cell_angle_alpha 90
_cell_angle_beta 107.847(3)
_cell_angle_gamma 90
_cell_formula_units_Z 8
_cell_length_a 34.475(3)
_cell_length_b 10.6878(9)
_cell_length_c 22.1910(19)
_cell_measurement_reflns_used 9056
_cell_measurement_temperature 100
_cell_measurement_theta_max 25.2170
_cell_measurement_theta_min 2.2742
_cell_volume 7783.1(12)
_computing_cell_refinement 'SAINT (Bruker, 2014)'
_computing_data_collection 'APEX III Control Software (Bruker, 2015)'
_computing_data_reduction 'SAINT (Bruker, 2014)'
_computing_molecular_graphics 'PLATON (Spek, 2011)'
_computing_publication_material 'PLATON (Spek, 2011), enCIFer (Allen, 2014)'
_computing_structure_refinement 'SHELXL2014 (Sheldrick, 2014), SHELXLE (Huebschle, 2011)'
_computing_structure_solution 'SHELXT (Sheldrick, 2015)'
_diffrn_ambient_temperature 100
_diffrn_detector ' CMOS plate '
_diffrn_detector_area_resol_mean 16
_diffrn_measured_fraction_theta_full 0.999
_diffrn_measured_fraction_theta_max 0.999
_diffrn_measurement_device ' \k-geometry diffractometer '
_diffrn_measurement_device_type ' Bruker Photon CMOS '
_diffrn_measurement_method ' phi- and omega-rotation '
_diffrn_radiation_monochromator 'Helios optic'
_diffrn_radiation_probe x-ray
_diffrn_radiation_source 'IMS microsource'
_diffrn_radiation_type MoK\a
_diffrn_radiation_wavelength 0.71073
_diffrn_reflns_av_R_equivalents 0.0652
_diffrn_reflns_av_unetI/netI 0.0359
_diffrn_reflns_limit_h_max 41
_diffrn_reflns_limit_h_min -41
_diffrn_reflns_limit_k_max 12
_diffrn_reflns_limit_k_min -12
_diffrn_reflns_limit_l_max 26
_diffrn_reflns_limit_l_min -26
_diffrn_reflns_number 152111
_diffrn_reflns_reduction_process
;
;
_diffrn_reflns_theta_full 25.03
_diffrn_reflns_theta_max 25.03
_diffrn_reflns_theta_min 2.20
_exptl_absorpt_coefficient_mu 0.123
_exptl_absorpt_correction_T_max 0.7452
_exptl_absorpt_correction_T_min 0.7188
_exptl_absorpt_correction_type multi-scan
_exptl_absorpt_process_details 'SADABS 2014/5, Bruker, 2014'
_exptl_crystal_colour 'clear colourless'
_exptl_crystal_density_diffrn 1.103
_exptl_crystal_density_method 'Not Measured'
_exptl_crystal_description fragment
_exptl_crystal_F_000 2832
_exptl_crystal_size_max 0.217
_exptl_crystal_size_mid 0.179
_exptl_crystal_size_min 0.176
_refine_diff_density_max 0.378
_refine_diff_density_min -0.326
_refine_diff_density_rms 0.049
_refine_ls_extinction_method none
_refine_ls_goodness_of_fit_ref 1.081
_refine_ls_hydrogen_treatment constr
_refine_ls_matrix_type full
_refine_ls_number_parameters 905
_refine_ls_number_reflns 13754
_refine_ls_number_restraints 54
_refine_ls_restrained_S_all 1.083
_refine_ls_R_factor_all 0.0704
_refine_ls_R_factor_gt 0.0491
_refine_ls_shift/su_max 0.001
_refine_ls_shift/su_mean 0.000
_refine_ls_structure_factor_coef Fsqd
_refine_ls_weighting_details 'W=1/[\S^2^(FO^2^)+(0.0377P)^2^+6.6255P] WHERE P=(FO^2^+2FC^2^)/3'
_refine_ls_weighting_scheme calc
_refine_ls_wR_factor_gt 0.1006
_refine_ls_wR_factor_ref 0.1084
_reflns_number_gt 10907
_reflns_number_total 13754
_reflns_threshold_expression I>2\s(I)
_cod_data_source_file ja7b10634_si_002.cif
_cod_data_source_block 7
_cod_original_sg_symbol_H-M 'P 21/c'
_cod_database_code 4131783

loop_
_space_group_symop_id
_space_group_symop_operation_xyz
1 x,y,z
2 -x,1/2+y,1/2-z
3 -x,-y,-z
4 x,1/2-y,1/2+z

loop_
_atom_site_label
_atom_site_type_symbol
_atom_site_fract_x
_atom_site_fract_y
_atom_site_fract_z
_atom_site_U_iso_or_equiv
_atom_site_adp_type
_atom_site_occupancy
_atom_site_site_symmetry_order
_atom_site_calc_flag
_atom_site_refinement_flags_posn
_atom_site_refinement_flags_adp
_atom_site_refinement_flags_occupancy
_atom_site_disorder_assembly
_atom_site_disorder_group
Si1 Si 0.35937(2) 0.69953(6) 0.63049(3) 0.01918(14) Uani 1 1 d . . . . .
Si2 Si 0.41432(2) 0.48097(5) 0.71126(2) 0.01289(13) Uani 1 1 d . . . . .
O1 O 0.37783(4) 0.56793(13) 0.66604(6) 0.0190(3) Uani 1 1 d . . . . .
N1 N 0.34730(5) 0.66416(16) 0.55406(8) 0.0162(4) Uani 1 1 d . . . . .
N2 N 0.35121(5) 0.73100(15) 0.45352(7) 0.0120(4) Uani 1 1 d . . . . .
N3 N 0.29030(5) 0.70939(15) 0.46267(7) 0.0129(4) Uani 1 1 d . . . . .
C1 C 0.33125(6) 0.69942(18) 0.49662(9) 0.0123(4) Uani 1 1 d . . . . .
C2 C 0.32312(6) 0.75772(19) 0.39500(9) 0.0153(4) Uani 1 1 d . . . . .
H2 H 0.3293 0.7804 0.3576 0.018 Uiso 1 1 calc R U . . .
C3 C 0.28585(6) 0.74578(19) 0.40081(9) 0.0151(4) Uani 1 1 d . . . . .
H3 H 0.2608 0.7597 0.3685 0.018 Uiso 1 1 calc R U . . .
C4 C 0.39469(6) 0.72589(18) 0.46690(9) 0.0121(4) Uani 1 1 d . . . . .
C5 C 0.41137(6) 0.62384(19) 0.44398(9) 0.0154(4) Uani 1 1 d . . . . .
C6 C 0.45333(6) 0.6221(2) 0.45612(10) 0.0201(5) Uani 1 1 d . . . . .
H6 H 0.4656 0.5539 0.4414 0.024 Uiso 1 1 calc R U . . .
C7 C 0.47743(6) 0.7175(2) 0.48913(10) 0.0213(5) Uani 1 1 d . . . . .
H7 H 0.5060 0.7150 0.4964 0.026 Uiso 1 1 calc R U . . .
C8 C 0.46031(6) 0.8168(2) 0.51180(9) 0.0182(5) Uani 1 1 d . . . . .
H8 H 0.4774 0.8817 0.5347 0.022 Uiso 1 1 calc R U . . .
C9 C 0.41850(6) 0.82321(19) 0.50157(9) 0.0144(4) Uani 1 1 d . . . . .
C10 C 0.3857(4) 0.5191(5) 0.4051(4) 0.0171(12) Uani 0.763(14) 1 d D U P A 1
H10 H 0.3572 0.5305 0.4065 0.021 Uiso 0.763(14) 1 calc R U P A 1
C11 C 0.38447(15) 0.5282(5) 0.33568(19) 0.0247(11) Uani 0.763(14) 1 d D U P A 1
H11A H 0.3667 0.4625 0.3111 0.037 Uiso 0.763(14) 1 calc R U P A 1
H11B H 0.4120 0.5175 0.3326 0.037 Uiso 0.763(14) 1 calc R U P A 1
H11C H 0.3739 0.6103 0.3188 0.037 Uiso 0.763(14) 1 calc R U P A 1
C12 C 0.39951(18) 0.3892(4) 0.4306(3) 0.0375(14) Uani 0.763(14) 1 d D U P A 1
H12A H 0.3810 0.3265 0.4048 0.056 Uiso 0.763(14) 1 calc R U P A 1
H12B H 0.3992 0.3831 0.4746 0.056 Uiso 0.763(14) 1 calc R U P A 1
H12C H 0.4272 0.3741 0.4290 0.056 Uiso 0.763(14) 1 calc R U P A 1
C10A C 0.3833(16) 0.5211(15) 0.4075(14) 0.030(4) Uani 0.237(14) 1 d D U P A 2
H10A H 0.3547 0.5532 0.3923 0.036 Uiso 0.237(14) 1 calc R U P A 2
C11A C 0.3969(6) 0.4833(19) 0.3506(8) 0.037(4) Uani 0.237(14) 1 d D U P A 2
H11D H 0.3776 0.4227 0.3246 0.056 Uiso 0.237(14) 1 calc R U P A 2
H11E H 0.4241 0.4454 0.3655 0.056 Uiso 0.237(14) 1 calc R U P A 2
H11F H 0.3979 0.5576 0.3252 0.056 Uiso 0.237(14) 1 calc R U P A 2
C12A C 0.3854(5) 0.4094(15) 0.4507(6) 0.033(4) Uani 0.237(14) 1 d D U P A 2
H12D H 0.3685 0.3414 0.4267 0.049 Uiso 0.237(14) 1 calc R U P A 2
H12E H 0.3754 0.4337 0.4858 0.049 Uiso 0.237(14) 1 calc R U P A 2
H12F H 0.4137 0.3809 0.4675 0.049 Uiso 0.237(14) 1 calc R U P A 2
C13 C 0.39939(6) 0.93287(19) 0.52579(9) 0.0172(5) Uani 1 1 d . . . . .
H13 H 0.3743 0.9006 0.5342 0.021 Uiso 1 1 calc R U . . .
C14 C 0.38593(9) 1.0344(2) 0.47608(12) 0.0371(6) Uani 1 1 d . . . . .
H14A H 0.3669 0.9991 0.4375 0.056 Uiso 1 1 calc R U . . .
H14B H 0.4098 1.0683 0.4664 0.056 Uiso 1 1 calc R U . . .
H14C H 0.3724 1.1015 0.4921 0.056 Uiso 1 1 calc R U . . .
C15 C 0.42679(8) 0.9866(2) 0.58772(11) 0.0323(6) Uani 1 1 d . . . . .
H15A H 0.4501 1.0288 0.5801 0.049 Uiso 1 1 calc R U . . .
H15B H 0.4366 0.9188 0.6183 0.049 Uiso 1 1 calc R U . . .
H15C H 0.4114 1.0469 0.6046 0.049 Uiso 1 1 calc R U . . .
C16 C 0.25791(6) 0.70420(19) 0.49079(9) 0.0140(4) Uani 1 1 d . . . . .
C17 C 0.23804(6) 0.5901(2) 0.49047(9) 0.0159(4) Uani 1 1 d . . . . .
C18 C 0.20763(6) 0.5874(2) 0.51954(10) 0.0214(5) Uani 1 1 d . . . . .
H18 H 0.1939 0.5110 0.5212 0.026 Uiso 1 1 calc R U . . .
C19 C 0.19709(7) 0.6933(2) 0.54593(10) 0.0245(5) Uani 1 1 d . . . . .
H19 H 0.1764 0.6892 0.5659 0.029 Uiso 1 1 calc R U . . .
C20 C 0.21633(7) 0.8060(2) 0.54368(10) 0.0241(5) Uani 1 1 d . . . . .
H20 H 0.2082 0.8788 0.5612 0.029 Uiso 1 1 calc R U . . .
C21 C 0.24757(6) 0.8142(2) 0.51598(10) 0.0183(5) Uani 1 1 d . . . . .
C22 C 0.24934(6) 0.4745(2) 0.45973(10) 0.0197(5) Uani 1 1 d . . . . .
H22 H 0.2604 0.5039 0.4254 0.024 Uiso 1 1 calc R U . . .
C23 C 0.28321(7) 0.4014(2) 0.50720(12) 0.0304(6) Uani 1 1 d . . . . .
H23A H 0.2916 0.3312 0.4856 0.046 Uiso 1 1 calc R U . . .
H23B H 0.2732 0.3693 0.5411 0.046 Uiso 1 1 calc R U . . .
H23C H 0.3066 0.4566 0.5254 0.046 Uiso 1 1 calc R U . . .
C24 C 0.21289(7) 0.3902(2) 0.42885(11) 0.0257(5) Uani 1 1 d . . . . .
H24A H 0.1908 0.4404 0.4012 0.039 Uiso 1 1 calc R U . . .
H24B H 0.2036 0.3506 0.4618 0.039 Uiso 1 1 calc R U . . .
H24C H 0.2210 0.3254 0.4038 0.039 Uiso 1 1 calc R U . . .
C25 C 0.26775(7) 0.9382(2) 0.51174(11) 0.0253(5) Uani 1 1 d . . . . .
H25 H 0.2912 0.9213 0.4953 0.030 Uiso 1 1 calc R U . . .
C26 C 0.28461(8) 1.0005(2) 0.57610(13) 0.0394(7) Uani 1 1 d . . . . .
H26A H 0.2977 1.0798 0.5713 0.059 Uiso 1 1 calc R U . . .
H26B H 0.3047 0.9452 0.6046 0.059 Uiso 1 1 calc R U . . .
H26C H 0.2623 1.0167 0.5938 0.059 Uiso 1 1 calc R U . . .
C27 C 0.23825(8) 1.0254(2) 0.46469(13) 0.0389(6) Uani 1 1 d . . . . .
H27A H 0.2292 0.9855 0.4229 0.058 Uiso 1 1 calc R U . . .
H27B H 0.2521 1.1042 0.4618 0.058 Uiso 1 1 calc R U . . .
H27C H 0.2146 1.0422 0.4792 0.058 Uiso 1 1 calc R U . . .
C28 C 0.39231(6) 0.31482(19) 0.70507(10) 0.0187(5) Uani 1 1 d . . . . .
C29 C 0.36813(7) 0.2861(2) 0.63556(11) 0.0301(6) Uani 1 1 d . . . . .
H29A H 0.3467 0.3491 0.6200 0.045 Uiso 1 1 calc R U . . .
H29B H 0.3557 0.2030 0.6329 0.045 Uiso 1 1 calc R U . . .
H29C H 0.3866 0.2881 0.6097 0.045 Uiso 1 1 calc R U . . .
C30 C 0.36145(7) 0.3023(2) 0.74235(11) 0.0258(5) Uani 1 1 d . . . . .
H30A H 0.3407 0.3676 0.7288 0.039 Uiso 1 1 calc R U . . .
H30B H 0.3757 0.3113 0.7877 0.039 Uiso 1 1 calc R U . . .
H30C H 0.3484 0.2199 0.7343 0.039 Uiso 1 1 calc R U . . .
C31 C 0.42492(7) 0.2128(2) 0.72920(11) 0.0240(5) Uani 1 1 d . . . . .
H31A H 0.4117 0.1308 0.7256 0.036 Uiso 1 1 calc R U . . .
H31B H 0.4401 0.2291 0.7736 0.036 Uiso 1 1 calc R U . . .
H31C H 0.4437 0.2137 0.7038 0.036 Uiso 1 1 calc R U . . .
C32 C 0.42698(6) 0.5474(2) 0.79571(9) 0.0173(5) Uani 1 1 d . . . . .
C33 C 0.45180(7) 0.6690(2) 0.80252(10) 0.0242(5) Uani 1 1 d . . . . .
H33A H 0.4783 0.6509 0.7967 0.036 Uiso 1 1 calc R U . . .
H33B H 0.4559 0.7044 0.8448 0.036 Uiso 1 1 calc R U . . .
H33C H 0.4370 0.7293 0.7704 0.036 Uiso 1 1 calc R U . . .
C34 C 0.45106(7) 0.4558(2) 0.84703(10) 0.0230(5) Uani 1 1 d . . . . .
H34A H 0.4343 0.3817 0.8473 0.035 Uiso 1 1 calc R U . . .
H34B H 0.4581 0.4967 0.8885 0.035 Uiso 1 1 calc R U . . .
H34C H 0.4760 0.4305 0.8380 0.035 Uiso 1 1 calc R U . . .
C35 C 0.38772(7) 0.5842(2) 0.81025(10) 0.0221(5) Uani 1 1 d . . . . .
H35A H 0.3724 0.6447 0.7786 0.033 Uiso 1 1 calc R U . . .
H35B H 0.3947 0.6220 0.8525 0.033 Uiso 1 1 calc R U . . .
H35C H 0.3710 0.5095 0.8089 0.033 Uiso 1 1 calc R U . . .
C36 C 0.45937(6) 0.4940(2) 0.67757(10) 0.0188(5) Uani 1 1 d . . . . .
C37 C 0.46456(7) 0.6298(2) 0.65838(11) 0.0255(5) Uani 1 1 d . . . . .
H37A H 0.4887 0.6358 0.6441 0.038 Uiso 1 1 calc R U . . .
H37B H 0.4678 0.6850 0.6949 0.038 Uiso 1 1 calc R U . . .
H37C H 0.4404 0.6551 0.6239 0.038 Uiso 1 1 calc R U . . .
C38 C 0.45168(8) 0.4171(2) 0.61650(11) 0.0338(6) Uani 1 1 d . . . . .
H38A H 0.4255 0.4415 0.5864 0.051 Uiso 1 1 calc R U . . .
H38B H 0.4511 0.3278 0.6264 0.051 Uiso 1 1 calc R U . . .
H38C H 0.4736 0.4329 0.5978 0.051 Uiso 1 1 calc R U . . .
C39 C 0.49967(7) 0.4502(2) 0.72480(11) 0.0256(5) Uani 1 1 d . . . . .
H39A H 0.5212 0.4527 0.7045 0.038 Uiso 1 1 calc R U . . .
H39B H 0.4966 0.3644 0.7382 0.038 Uiso 1 1 calc R U . . .
H39C H 0.5069 0.5056 0.7618 0.038 Uiso 1 1 calc R U . . .
Si3 Si 0.14707(2) 0.17850(6) 0.27190(3) 0.02582(16) Uani 1 1 d . . . . .
Si4 Si 0.08763(2) -0.02942(5) 0.29808(3) 0.01329(13) Uani 1 1 d . . . . .
O2 O 0.12515(4) 0.05230(14) 0.28752(7) 0.0218(3) Uani 1 1 d . . . . .
N4 N 0.14864(5) 0.15631(16) 0.19838(8) 0.0160(4) Uani 1 1 d . . . . .
N5 N 0.20604(5) 0.21407(15) 0.16426(7) 0.0121(4) Uani 1 1 d . . . . .
N6 N 0.14529(5) 0.23112(15) 0.09591(7) 0.0118(4) Uani 1 1 d . . . . .
C40 C 0.16513(6) 0.19770(18) 0.15787(9) 0.0121(4) Uani 1 1 d . . . . .
C41 C 0.21063(6) 0.25517(19) 0.10748(9) 0.0144(4) Uani 1 1 d . . . . .
H41 H 0.2357 0.2722 0.0997 0.017 Uiso 1 1 calc R U . . .
C42 C 0.17357(6) 0.26655(18) 0.06575(9) 0.0139(4) Uani 1 1 d . . . . .
H42 H 0.1675 0.2939 0.0231 0.017 Uiso 1 1 calc R U . . .
C43 C 0.23750(6) 0.20370(19) 0.22399(9) 0.0134(4) Uani 1 1 d . . . . .
C44 C 0.25248(6) 0.0846(2) 0.24476(10) 0.0179(5) Uani 1 1 d . . . . .
C45 C 0.27998(6) 0.0758(2) 0.30539(10) 0.0235(5) Uani 1 1 d . . . . .
H45 H 0.2903 -0.0039 0.3215 0.028 Uiso 1 1 calc R U . . .
C46 C 0.29244(7) 0.1806(2) 0.34243(10) 0.0255(5) Uani 1 1 d . . . . .
H46 H 0.3106 0.1721 0.3842 0.031 Uiso 1 1 calc R U . . .
C47 C 0.27881(6) 0.2974(2) 0.31936(10) 0.0226(5) Uani 1 1 d . . . . .
H47 H 0.2887 0.3691 0.3447 0.027 Uiso 1 1 calc R U . . .
C48 C 0.25064(6) 0.3122(2) 0.25915(9) 0.0165(5) Uani 1 1 d . . . . .
C49 C 0.2405(3) -0.0296(5) 0.1999(7) 0.0181(17) Uani 0.629(11) 1 d D U P B 3
H49 H 0.2244 0.0025 0.1573 0.022 Uiso 0.629(11) 1 calc R U P B 3
C50 C 0.21314(19) -0.1191(4) 0.2221(3) 0.0277(14) Uani 0.629(11) 1 d D U P B 3
H50A H 0.1882 -0.0754 0.2223 0.042 Uiso 0.629(11) 1 calc R U P B 3
H50B H 0.2276 -0.1486 0.2649 0.042 Uiso 0.629(11) 1 calc R U P B 3
H50C H 0.2061 -0.1907 0.1932 0.042 Uiso 0.629(11) 1 calc R U P B 3
C51 C 0.27741(14) -0.0987(6) 0.1920(3) 0.0301(14) Uani 0.629(11) 1 d D U P B 3
H51A H 0.2682 -0.1630 0.1592 0.045 Uiso 0.629(11) 1 calc R U P B 3
H51B H 0.2925 -0.1384 0.2321 0.045 Uiso 0.629(11) 1 calc R U P B 3
H51C H 0.2952 -0.0392 0.1795 0.045 Uiso 0.629(11) 1 calc R U P B 3
C49A C 0.2403(6) -0.0276(10) 0.2064(12) 0.025(3) Uani 0.371(11) 1 d D U P B 4
H49A H 0.2137 -0.0111 0.1732 0.030 Uiso 0.371(11) 1 calc R U P B 4
C50A C 0.2356(4) -0.1424(7) 0.2445(4) 0.030(2) Uani 0.371(11) 1 d D U P B 4
H50D H 0.2223 -0.2097 0.2155 0.045 Uiso 0.371(11) 1 calc R U P B 4
H50E H 0.2189 -0.1208 0.2717 0.045 Uiso 0.371(11) 1 calc R U P B 4
H50F H 0.2625 -0.1704 0.2708 0.045 Uiso 0.371(11) 1 calc R U P B 4
C51A C 0.2728(3) -0.0508(10) 0.1741(4) 0.029(2) Uani 0.371(11) 1 d D U P B 4
H51D H 0.2661 -0.1266 0.1481 0.044 Uiso 0.371(11) 1 calc R U P B 4
H51E H 0.2994 -0.0614 0.2062 0.044 Uiso 0.371(11) 1 calc R U P B 4
H51F H 0.2739 0.0208 0.1470 0.044 Uiso 0.371(11) 1 calc R U P B 4
C52 C 0.23648(7) 0.44177(19) 0.23415(10) 0.0199(5) Uani 1 1 d . . . . .
H52 H 0.2203 0.4330 0.1885 0.024 Uiso 1 1 calc R U . . .
C53 C 0.20878(7) 0.5005(2) 0.26820(12) 0.0276(5) Uani 1 1 d . . . . .
H53A H 0.1988 0.5814 0.2488 0.041 Uiso 1 1 calc R U . . .
H53B H 0.2241 0.5129 0.3129 0.041 Uiso 1 1 calc R U . . .
H53C H 0.1856 0.4450 0.2648 0.041 Uiso 1 1 calc R U . . .
C54 C 0.27246(7) 0.5279(2) 0.23780(12) 0.0324(6) Uani 1 1 d . . . . .
H54A H 0.2908 0.4870 0.2177 0.049 Uiso 1 1 calc R U . . .
H54B H 0.2873 0.5455 0.2823 0.049 Uiso 1 1 calc R U . . .
H54C H 0.2624 0.6065 0.2158 0.049 Uiso 1 1 calc R U . . .
C55 C 0.10162(6) 0.23922(19) 0.06897(9) 0.0133(4) Uani 1 1 d . . . . .
C56 C 0.08200(6) 0.34431(19) 0.08333(9) 0.0156(4) Uani 1 1 d . . . . .
C57 C 0.04007(6) 0.3532(2) 0.05436(10) 0.0197(5) Uani 1 1 d . . . . .
H57 H 0.0258 0.4242 0.0625 0.024 Uiso 1 1 calc R U . . .
C58 C 0.01891(6) 0.2613(2) 0.01430(10) 0.0216(5) Uani 1 1 d . . . . .
H58 H -0.0096 0.2695 -0.0051 0.026 Uiso 1 1 calc R U . . .
C59 C 0.03905(6) 0.1570(2) 0.00218(10) 0.0196(5) Uani 1 1 d . . . . .
H59 H 0.0240 0.0933 -0.0249 0.023 Uiso 1 1 calc R U . . .
C60 C 0.08087(6) 0.14369(19) 0.02897(9) 0.0148(4) Uani 1 1 d . . . . .
C61 C 0.10441(7) 0.4463(2) 0.12761(10) 0.0207(5) Uani 1 1 d . . . . .
H61 H 0.1319 0.4130 0.1515 0.025 Uiso 1 1 calc R U . . .
C62 C 0.11073(9) 0.5611(2) 0.09099(13) 0.0442(7) Uani 1 1 d . . . . .
H62A H 0.1262 0.5374 0.0624 0.066 Uiso 1 1 calc R U . . .
H62B H 0.1258 0.6248 0.1208 0.066 Uiso 1 1 calc R U . . .
H62C H 0.0842 0.5948 0.0663 0.066 Uiso 1 1 calc R U . . .
C63 C 0.08307(9) 0.4818(3) 0.17572(12) 0.0400(7) Uani 1 1 d . . . . .
H63A H 0.0570 0.5219 0.1540 0.060 Uiso 1 1 calc R U . . .
H63B H 0.1002 0.5400 0.2067 0.060 Uiso 1 1 calc R U . . .
H63C H 0.0782 0.4063 0.1975 0.060 Uiso 1 1 calc R U . . .
C64 C 0.10285(6) 0.03194(19) 0.01232(10) 0.0171(4) Uani 1 1 d . . . . .
H64 H 0.1307 0.0276 0.0437 0.020 Uiso 1 1 calc R U . . .
C65 C 0.08134(8) -0.0924(2) 0.01419(12) 0.0325(6) Uani 1 1 d . . . . .
H65A H 0.0545 -0.0919 -0.0179 0.049 Uiso 1 1 calc R U . . .
H65B H 0.0781 -0.1040 0.0562 0.049 Uiso 1 1 calc R U . . .
H65C H 0.0977 -0.1611 0.0055 0.049 Uiso 1 1 calc R U . . .
C66 C 0.10743(7) 0.0490(2) -0.05346(10) 0.0270(5) Uani 1 1 d . . . . .
H66A H 0.0804 0.0523 -0.0850 0.041 Uiso 1 1 calc R U . . .
H66B H 0.1228 -0.0215 -0.0629 0.041 Uiso 1 1 calc R U . . .
H66C H 0.1220 0.1272 -0.0547 0.041 Uiso 1 1 calc R U . . .
C67 C 0.07381(6) 0.0448(2) 0.36763(10) 0.0202(5) Uani 1 1 d . . . . .
C68 C 0.04993(7) 0.1669(2) 0.34736(12) 0.0331(6) Uani 1 1 d . . . . .
H68A H 0.0655 0.2234 0.3288 0.050 Uiso 1 1 calc R U . . .
H68B H 0.0454 0.2068 0.3844 0.050 Uiso 1 1 calc R U . . .
H68C H 0.0236 0.1484 0.3160 0.050 Uiso 1 1 calc R U . . .
C69 C 0.11275(7) 0.0822(2) 0.42059(10) 0.0281(6) Uani 1 1 d . . . . .
H69A H 0.1286 0.0070 0.4375 0.042 Uiso 1 1 calc R U . . .
H69B H 0.1053 0.1248 0.4545 0.042 Uiso 1 1 calc R U . . .
H69C H 0.1291 0.1386 0.4034 0.042 Uiso 1 1 calc R U . . .
C70 C 0.04838(7) -0.0411(2) 0.39591(11) 0.0318(6) Uani 1 1 d . . . . .
H70A H 0.0235 -0.0656 0.3628 0.048 Uiso 1 1 calc R U . . .
H70B H 0.0412 0.0034 0.4296 0.048 Uiso 1 1 calc R U . . .
H70C H 0.0642 -0.1160 0.4135 0.048 Uiso 1 1 calc R U . . .
C71 C 0.10886(7) -0.1957(2) 0.31823(12) 0.0267(5) Uani 1 1 d . . . . .
C72 C 0.13798(8) -0.2035(2) 0.38653(13) 0.0409(7) Uani 1 1 d . . . . .
H72A H 0.1507 -0.2864 0.3938 0.061 Uiso 1 1 calc R U . . .
H72B H 0.1226 -0.1896 0.4165 0.061 Uiso 1 1 calc R U . . .
H72C H 0.1592 -0.1393 0.3928 0.061 Uiso 1 1 calc R U . . .
C73 C 0.07549(7) -0.2952(2) 0.31117(13) 0.0339(6) Uani 1 1 d . . . . .
H73A H 0.0577 -0.2967 0.2673 0.051 Uiso 1 1 calc R U . . .
H73B H 0.0594 -0.2748 0.3394 0.051 Uiso 1 1 calc R U . . .
H73C H 0.0882 -0.3775 0.3224 0.051 Uiso 1 1 calc R U . . .
C74 C 0.13462(8) -0.2311(3) 0.27579(16) 0.0489(8) Uani 1 1 d . . . . .
H74A H 0.1177 -0.2287 0.2314 0.073 Uiso 1 1 calc R U . . .
H74B H 0.1456 -0.3157 0.2864 0.073 Uiso 1 1 calc R U . . .
H74C H 0.1572 -0.1716 0.2823 0.073 Uiso 1 1 calc R U . . .
C75 C 0.04349(7) -0.0206(2) 0.22025(10) 0.0230(5) Uani 1 1 d . . . . .
C76 C 0.03915(7) 0.1131(3) 0.19306(12) 0.0367(7) Uani 1 1 d . . . . .
H76A H 0.0642 0.1365 0.1837 0.055 Uiso 1 1 calc R U . . .
H76B H 0.0344 0.1716 0.2241 0.055 Uiso 1 1 calc R U . . .
H76C H 0.0161 0.1163 0.1540 0.055 Uiso 1 1 calc R U . . .
C77 C 0.00266(7) -0.0599(2) 0.22797(11) 0.0288(6) Uani 1 1 d . . . . .
H77A H -0.0183 -0.0593 0.1866 0.043 Uiso 1 1 calc R U . . .
H77B H -0.0049 -0.0013 0.2564 0.043 Uiso 1 1 calc R U . . .
H77C H 0.0050 -0.1444 0.2459 0.043 Uiso 1 1 calc R U . . .
C78 C 0.05221(8) -0.1049(3) 0.16965(11) 0.0441(7) Uani 1 1 d . . . . .
H78A H 0.0312 -0.0915 0.1289 0.066 Uiso 1 1 calc R U . . .
H78B H 0.0520 -0.1927 0.1822 0.066 Uiso 1 1 calc R U . . .
H78C H 0.0790 -0.0841 0.1657 0.066 Uiso 1 1 calc R U . . .

loop_
_atom_site_aniso_label
_atom_site_aniso_U_11
_atom_site_aniso_U_22
_atom_site_aniso_U_33
_atom_site_aniso_U_23
_atom_site_aniso_U_13
_atom_site_aniso_U_12
Si1 0.0271(3) 0.0163(3) 0.0144(3) 0.0019(2) 0.0066(3) 0.0043(3)
Si2 0.0137(3) 0.0134(3) 0.0116(3) 0.0008(2) 0.0041(2) 0.0008(2)
O1 0.0185(8) 0.0209(8) 0.0165(7) 0.0055(6) 0.0038(6) 0.0015(6)
N1 0.0137(9) 0.0180(9) 0.0165(9) 0.0043(7) 0.0041(7) -0.0002(7)
N2 0.0098(8) 0.0145(9) 0.0114(8) 0.0024(7) 0.0027(7) 0.0004(7)
N3 0.0108(8) 0.0139(9) 0.0134(8) 0.0028(7) 0.0032(7) 0.0011(7)
C1 0.0143(10) 0.0092(10) 0.0140(10) 0.0001(8) 0.0051(8) -0.0017(8)
C2 0.0163(11) 0.0184(11) 0.0102(10) 0.0029(8) 0.0027(8) 0.0007(9)
C3 0.0144(11) 0.0173(11) 0.0117(10) 0.0028(8) 0.0010(8) 0.0007(9)
C4 0.0092(10) 0.0161(11) 0.0110(10) 0.0038(8) 0.0033(8) 0.0006(8)
C5 0.0156(11) 0.0173(11) 0.0131(10) 0.0022(9) 0.0043(9) 0.0004(9)
C6 0.0197(12) 0.0215(12) 0.0209(11) 0.0003(9) 0.0088(10) 0.0054(10)
C7 0.0110(11) 0.0297(13) 0.0229(12) 0.0037(10) 0.0048(9) 0.0018(10)
C8 0.0142(11) 0.0225(12) 0.0153(10) -0.0004(9) 0.0006(9) -0.0058(9)
C9 0.0155(11) 0.0171(11) 0.0100(10) 0.0038(8) 0.0033(8) 0.0005(9)
C10 0.015(2) 0.017(2) 0.020(2) -0.0029(17) 0.0056(16) 0.0023(17)
C11 0.024(2) 0.026(2) 0.0212(19) -0.0055(16) 0.0037(15) -0.0002(16)
C12 0.047(3) 0.0198(19) 0.035(3) -0.0036(16) -0.0035(19) -0.0031(18)
C10A 0.034(7) 0.023(6) 0.031(7) -0.006(5) 0.008(5) -0.009(6)
C11A 0.042(7) 0.032(7) 0.036(7) -0.008(5) 0.009(5) -0.008(6)
C12A 0.033(7) 0.023(6) 0.036(6) -0.002(5) 0.001(5) -0.015(5)
C13 0.0173(11) 0.0175(11) 0.0162(11) -0.0012(9) 0.0041(9) -0.0002(9)
C14 0.0565(18) 0.0258(14) 0.0297(14) 0.0035(11) 0.0141(13) 0.0186(13)
C15 0.0340(14) 0.0275(14) 0.0289(13) -0.0125(11) 0.0000(11) 0.0033(11)
C16 0.0086(10) 0.0200(11) 0.0121(10) 0.0028(9) 0.0014(8) 0.0000(9)
C17 0.0127(10) 0.0211(11) 0.0116(10) 0.0048(9) 0.0001(8) -0.0001(9)
C18 0.0171(11) 0.0281(13) 0.0184(11) 0.0047(10) 0.0043(9) -0.0049(10)
C19 0.0150(11) 0.0415(15) 0.0192(11) 0.0021(11) 0.0084(9) -0.0021(11)
C20 0.0194(12) 0.0305(13) 0.0215(12) -0.0063(10) 0.0049(10) 0.0066(10)
C21 0.0123(10) 0.0217(12) 0.0181(11) -0.0018(9) 0.0006(9) 0.0012(9)
C22 0.0194(11) 0.0181(11) 0.0213(11) 0.0027(9) 0.0060(9) -0.0029(9)
C23 0.0254(13) 0.0194(12) 0.0405(15) 0.0028(11) 0.0015(11) -0.0011(10)
C24 0.0258(13) 0.0234(12) 0.0273(13) -0.0012(10) 0.0071(10) -0.0066(10)
C25 0.0168(11) 0.0200(12) 0.0394(14) -0.0065(10) 0.0091(10) 0.0018(9)
C26 0.0327(15) 0.0260(14) 0.0509(17) -0.0125(12) -0.0001(13) 0.0018(12)
C27 0.0364(15) 0.0264(14) 0.0496(17) 0.0078(12) 0.0068(13) -0.0051(12)
C28 0.0146(11) 0.0168(11) 0.0228(11) 0.0011(9) 0.0030(9) -0.0001(9)
C29 0.0279(13) 0.0235(13) 0.0315(13) -0.0054(11) -0.0019(11) -0.0067(11)
C30 0.0205(12) 0.0182(12) 0.0385(14) 0.0063(10) 0.0088(11) -0.0018(10)
C31 0.0216(12) 0.0146(11) 0.0354(13) 0.0010(10) 0.0083(10) 0.0025(9)
C32 0.0173(11) 0.0204(12) 0.0141(10) -0.0009(9) 0.0048(9) 0.0018(9)
C33 0.0256(12) 0.0240(12) 0.0216(12) -0.0072(10) 0.0049(10) -0.0005(10)
C34 0.0207(12) 0.0320(13) 0.0147(11) 0.0028(10) 0.0031(9) 0.0037(10)
C35 0.0217(12) 0.0279(13) 0.0171(11) -0.0014(10) 0.0067(9) 0.0048(10)
C36 0.0181(11) 0.0220(12) 0.0197(11) 0.0001(9) 0.0109(9) -0.0004(9)
C37 0.0230(12) 0.0301(13) 0.0266(12) 0.0066(10) 0.0126(10) -0.0023(10)
C38 0.0398(15) 0.0422(16) 0.0274(13) -0.0095(12) 0.0219(12) -0.0061(13)
C39 0.0188(12) 0.0253(13) 0.0374(14) 0.0015(11) 0.0152(11) 0.0013(10)
Si3 0.0378(4) 0.0247(4) 0.0174(3) -0.0029(3) 0.0120(3) -0.0142(3)
Si4 0.0129(3) 0.0151(3) 0.0112(3) -0.0008(2) 0.0026(2) -0.0017(2)
O2 0.0209(8) 0.0269(9) 0.0183(8) 0.0051(7) 0.0069(6) -0.0042(7)
N4 0.0122(9) 0.0180(9) 0.0161(9) 0.0044(7) 0.0020(7) -0.0017(7)
N5 0.0099(8) 0.0131(9) 0.0127(8) 0.0008(7) 0.0028(7) -0.0003(7)
N6 0.0085(8) 0.0144(9) 0.0120(8) 0.0015(7) 0.0025(7) 0.0001(7)
C40 0.0137(10) 0.0087(10) 0.0129(10) -0.0005(8) 0.0027(8) 0.0007(8)
C41 0.0153(11) 0.0142(10) 0.0165(10) -0.0007(8) 0.0092(9) -0.0017(9)
C42 0.0153(11) 0.0151(11) 0.0124(10) 0.0019(8) 0.0057(9) 0.0009(9)
C43 0.0078(10) 0.0181(11) 0.0148(10) 0.0015(9) 0.0041(8) -0.0011(8)
C44 0.0113(10) 0.0201(12) 0.0229(11) 0.0050(9) 0.0063(9) 0.0004(9)
C45 0.0156(11) 0.0276(13) 0.0259(12) 0.0108(10) 0.0043(10) 0.0057(10)
C46 0.0157(11) 0.0408(15) 0.0168(11) 0.0062(11) 0.0002(9) 0.0044(11)
C47 0.0176(11) 0.0308(13) 0.0167(11) -0.0054(10) 0.0014(9) -0.0010(10)
C48 0.0117(10) 0.0222(12) 0.0164(11) -0.0010(9) 0.0056(9) 0.0006(9)
C49 0.015(3) 0.012(2) 0.028(3) 0.000(2) 0.006(2) -0.001(2)
C50 0.026(3) 0.021(2) 0.035(3) 0.0036(18) 0.008(2) -0.0049(19)
C51 0.023(2) 0.024(3) 0.044(3) -0.010(2) 0.012(2) -0.001(2)
C49A 0.021(5) 0.023(4) 0.026(5) 0.007(4) -0.001(4) 0.002(4)
C50A 0.027(5) 0.025(4) 0.036(4) 0.002(3) 0.005(4) -0.003(3)
C51A 0.034(4) 0.025(5) 0.023(4) -0.002(3) -0.001(3) -0.003(4)
C52 0.0220(12) 0.0169(11) 0.0184(11) -0.0030(9) 0.0028(9) 0.0002(9)
C53 0.0280(13) 0.0201(12) 0.0365(14) 0.0013(10) 0.0126(11) 0.0034(10)
C54 0.0316(14) 0.0276(13) 0.0409(15) 0.0005(12) 0.0154(12) -0.0043(11)
C55 0.0107(10) 0.0183(11) 0.0114(10) 0.0044(8) 0.0041(8) -0.0007(9)
C56 0.0161(11) 0.0191(11) 0.0131(10) 0.0023(9) 0.0065(9) 0.0005(9)
C57 0.0170(11) 0.0217(12) 0.0216(11) 0.0019(9) 0.0075(9) 0.0050(9)
C58 0.0095(10) 0.0320(13) 0.0227(12) 0.0055(10) 0.0040(9) 0.0020(10)
C59 0.0143(11) 0.0245(12) 0.0169(11) -0.0003(9) 0.0003(9) -0.0046(9)
C60 0.0137(10) 0.0189(11) 0.0121(10) 0.0021(9) 0.0042(8) -0.0010(9)
C61 0.0205(11) 0.0186(12) 0.0220(11) -0.0035(9) 0.0052(9) 0.0038(9)
C62 0.0617(19) 0.0323(15) 0.0379(16) -0.0036(12) 0.0144(14) -0.0198(14)
C63 0.0488(17) 0.0382(16) 0.0383(15) -0.0187(13) 0.0212(13) -0.0086(13)
C64 0.0154(11) 0.0166(11) 0.0179(11) -0.0013(9) 0.0031(9) -0.0001(9)
C65 0.0382(15) 0.0224(13) 0.0407(15) -0.0031(11) 0.0177(12) -0.0032(11)
C66 0.0306(13) 0.0277(13) 0.0240(12) -0.0031(10) 0.0101(11) 0.0048(11)
C67 0.0178(11) 0.0267(12) 0.0172(11) -0.0053(9) 0.0070(9) -0.0032(10)
C68 0.0279(13) 0.0302(14) 0.0415(15) -0.0155(12) 0.0110(12) 0.0017(11)
C69 0.0285(13) 0.0384(15) 0.0179(12) -0.0122(11) 0.0080(10) -0.0109(11)
C70 0.0268(13) 0.0480(16) 0.0242(13) -0.0071(11) 0.0133(11) -0.0121(12)
C71 0.0190(12) 0.0171(12) 0.0421(14) -0.0035(11) 0.0064(11) -0.0011(10)
C72 0.0275(14) 0.0232(14) 0.0558(18) 0.0091(13) -0.0111(13) -0.0002(11)
C73 0.0276(13) 0.0171(12) 0.0502(16) -0.0004(11) 0.0019(12) -0.0018(10)
C74 0.0324(15) 0.0305(15) 0.087(2) -0.0202(15) 0.0240(16) 0.0020(12)
C75 0.0193(11) 0.0317(13) 0.0143(11) -0.0002(10) -0.0001(9) -0.0044(10)
C76 0.0242(13) 0.0507(17) 0.0282(14) 0.0217(12) -0.0022(11) -0.0046(12)
C77 0.0195(12) 0.0304(14) 0.0280(13) 0.0020(11) -0.0052(10) -0.0051(10)
C78 0.0408(16) 0.066(2) 0.0195(13) -0.0137(13) 0.0011(12) -0.0078(15)

loop_
_atom_type_symbol
_atom_type_description
_atom_type_scat_dispersion_real
_atom_type_scat_dispersion_imag
_atom_type_scat_source
C C 0.0033 0.0016 ' International Tables Vol C Tables 4.2.6.8 and 6.1.1.4'
H H 0.0000 0.0000 ' International Tables Vol C Tables 4.2.6.8 and 6.1.1.4'
N N 0.0061 0.0033 ' International Tables Vol C Tables 4.2.6.8 and 6.1.1.4'
O O 0.0106 0.0060 ' International Tables Vol C Tables 4.2.6.8 and 6.1.1.4'
Si Si 0.0817 0.0704 ' International Tables Vol C Tables 4.2.6.8 and 6.1.1.4'

loop_
_geom_angle_atom_site_label_1
_geom_angle_atom_site_label_2
_geom_angle_atom_site_label_3
_geom_angle
O1 Si1 N1 103.56(8)
O1 Si2 C28 105.58(8)
O1 Si2 C36 106.33(8)
C28 Si2 C36 112.80(9)
O1 Si2 C32 106.83(8)
C28 Si2 C32 112.19(9)
C36 Si2 C32 112.49(9)
Si2 O1 Si1 153.18(10)
C1 N1 Si1 147.74(16)
C1 N2 C2 110.17(16)
C1 N2 C4 123.88(16)
C2 N2 C4 125.75(16)
C1 N3 C3 110.14(16)
C1 N3 C16 123.96(16)
C3 N3 C16 125.06(16)
N1 C1 N2 127.33(18)
N1 C1 N3 128.40(18)
N2 C1 N3 104.22(16)
C3 C2 N2 107.77(17)
C3 C2 H2 126.1
N2 C2 H2 126.1
C2 C3 N3 107.69(17)
C2 C3 H3 126.2
N3 C3 H3 126.2
C5 C4 C9 122.80(18)
C5 C4 N2 118.25(17)
C9 C4 N2 118.95(17)
C6 C5 C4 117.39(19)
C6 C5 C10 119.4(4)
C4 C5 C10 123.2(4)
C6 C5 C10A 123.2(13)
C4 C5 C10A 119.4(12)
C7 C6 C5 121.1(2)
C7 C6 H6 119.5
C5 C6 H6 119.5
C6 C7 C8 120.51(19)
C6 C7 H7 119.7
C8 C7 H7 119.7
C7 C8 C9 121.00(19)
C7 C8 H8 119.5
C9 C8 H8 119.5
C8 C9 C4 117.19(18)
C8 C9 C13 121.32(18)
C4 C9 C13 121.47(18)
C12 C10 C5 113.6(8)
C12 C10 C11 110.0(3)
C5 C10 C11 110.9(6)
C12 C10 H10 107.4
C5 C10 H10 107.4
C11 C10 H10 107.4
C10 C11 H11A 109.5
C10 C11 H11B 109.5
H11A C11 H11B 109.5
C10 C11 H11C 109.5
H11A C11 H11C 109.5
H11B C11 H11C 109.5
C10 C12 H12A 109.5
C10 C12 H12B 109.5
H12A C12 H12B 109.5
C10 C12 H12C 109.5
H12A C12 H12C 109.5
H12B C12 H12C 109.5
C12A C10A C5 109(2)
C12A C10A C11A 110.2(5)
C5 C10A C11A 109(3)
C12A C10A H10A 109.5
C5 C10A H10A 109.5
C11A C10A H10A 109.5
C10A C11A H11D 109.5
C10A C11A H11E 109.5
H11D C11A H11E 109.5
C10A C11A H11F 109.5
H11D C11A H11F 109.5
H11E C11A H11F 109.5
C10A C12A H12D 109.5
C10A C12A H12E 109.5
H12D C12A H12E 109.5
C10A C12A H12F 109.5
H12D C12A H12F 109.5
H12E C12A H12F 109.5
C14 C13 C9 111.33(17)
C14 C13 C15 110.74(19)
C9 C13 C15 113.18(18)
C14 C13 H13 107.1
C9 C13 H13 107.1
C15 C13 H13 107.1
C13 C14 H14A 109.5
C13 C14 H14B 109.5
H14A C14 H14B 109.5
C13 C14 H14C 109.5
H14A C14 H14C 109.5
H14B C14 H14C 109.5
C13 C15 H15A 109.5
C13 C15 H15B 109.5
H15A C15 H15B 109.5
C13 C15 H15C 109.5
H15A C15 H15C 109.5
H15B C15 H15C 109.5
C21 C16 C17 123.55(18)
C21 C16 N3 118.01(18)
C17 C16 N3 118.44(18)
C18 C17 C16 117.01(19)
C18 C17 C22 121.71(19)
C16 C17 C22 121.29(18)
C19 C18 C17 121.1(2)
C19 C18 H18 119.5
C17 C18 H18 119.5
C18 C19 C20 120.6(2)
C18 C19 H19 119.7
C20 C19 H19 119.7
C19 C20 C21 120.9(2)
C19 C20 H20 119.6
C21 C20 H20 119.5
C16 C21 C20 116.7(2)
C16 C21 C25 122.32(18)
C20 C21 C25 120.90(19)
C17 C22 C23 110.71(18)
C17 C22 C24 113.11(18)
C23 C22 C24 110.95(18)
C17 C22 H22 107.3
C23 C22 H22 107.3
C24 C22 H22 107.3
C22 C23 H23A 109.5
C22 C23 H23B 109.5
H23A C23 H23B 109.5
C22 C23 H23C 109.5
H23A C23 H23C 109.5
H23B C23 H23C 109.5
C22 C24 H24A 109.5
C22 C24 H24B 109.5
H24A C24 H24B 109.5
C22 C24 H24C 109.5
H24A C24 H24C 109.5
H24B C24 H24C 109.5
C21 C25 C26 112.1(2)
C21 C25 C27 110.71(19)
C26 C25 C27 110.9(2)
C21 C25 H25 107.6
C26 C25 H25 107.6
C27 C25 H25 107.6
C25 C26 H26A 109.5
C25 C26 H26B 109.5
H26A C26 H26B 109.5
C25 C26 H26C 109.5
H26A C26 H26C 109.5
H26B C26 H26C 109.5
C25 C27 H27A 109.5
C25 C27 H27B 109.5
H27A C27 H27B 109.5
C25 C27 H27C 109.5
H27A C27 H27C 109.5
H27B C27 H27C 109.5
C31 C28 C30 107.60(17)
C31 C28 C29 108.68(18)
C30 C28 C29 105.61(18)
C31 C28 Si2 113.55(14)
C30 C28 Si2 111.42(15)
C29 C28 Si2 109.64(15)
C28 C29 H29A 109.5
C28 C29 H29B 109.5
H29A C29 H29B 109.5
C28 C29 H29C 109.5
H29A C29 H29C 109.5
H29B C29 H29C 109.5
C28 C30 H30A 109.5
C28 C30 H30B 109.5
H30A C30 H30B 109.5
C28 C30 H30C 109.5
H30A C30 H30C 109.5
H30B C30 H30C 109.5
C28 C31 H31A 109.5
C28 C31 H31B 109.5
H31A C31 H31B 109.5
C28 C31 H31C 109.5
H31A C31 H31C 109.5
H31B C31 H31C 109.5
C35 C32 C33 105.23(17)
C35 C32 C34 108.54(17)
C33 C32 C34 107.92(17)
C35 C32 Si2 110.34(14)
C33 C32 Si2 111.15(14)
C34 C32 Si2 113.31(14)
C32 C33 H33A 109.5
C32 C33 H33B 109.5
H33A C33 H33B 109.5
C32 C33 H33C 109.5
H33A C33 H33C 109.5
H33B C33 H33C 109.5
C32 C34 H34A 109.5
C32 C34 H34B 109.5
H34A C34 H34B 109.5
C32 C34 H34C 109.5
H34A C34 H34C 109.5
H34B C34 H34C 109.5
C32 C35 H35A 109.5
C32 C35 H35B 109.5
H35A C35 H35B 109.5
C32 C35 H35C 109.5
H35A C35 H35C 109.5
H35B C35 H35C 109.5
C39 C36 C38 108.36(19)
C39 C36 C37 108.59(18)
C38 C36 C37 105.29(18)
C39 C36 Si2 112.48(14)
C38 C36 Si2 111.24(15)
C37 C36 Si2 110.59(14)
C36 C37 H37A 109.5
C36 C37 H37B 109.5
H37A C37 H37B 109.5
C36 C37 H37C 109.5
H37A C37 H37C 109.5
H37B C37 H37C 109.5
C36 C38 H38A 109.5
C36 C38 H38B 109.5
H38A C38 H38B 109.5
C36 C38 H38C 109.5
H38A C38 H38C 109.5
H38B C38 H38C 109.5
C36 C39 H39A 109.5
C36 C39 H39B 109.5
H39A C39 H39B 109.5
C36 C39 H39C 109.5
H39A C39 H39C 109.5
H39B C39 H39C 109.5
O2 Si3 N4 104.25(8)
O2 Si4 C67 107.25(9)
O2 Si4 C71 105.40(9)
C67 Si4 C71 111.44(10)
O2 Si4 C75 106.73(9)
C67 Si4 C75 112.25(10)
C71 Si4 C75 113.24(10)
Si3 O2 Si4 155.26(11)
C40 N4 Si3 142.45(15)
C40 N5 C41 110.05(16)
C40 N5 C43 122.82(15)
C41 N5 C43 126.71(16)
C40 N6 C42 110.02(16)
C40 N6 C55 124.30(16)
C42 N6 C55 125.43(16)
N4 C40 N6 126.63(18)
N4 C40 N5 128.99(18)
N6 C40 N5 104.32(15)
C42 C41 N5 107.90(17)
C42 C41 H41 126.0
N5 C41 H41 126.0
C41 C42 N6 107.70(17)
C41 C42 H42 126.2
N6 C42 H42 126.2
C48 C43 C44 123.33(18)
C48 C43 N5 118.43(18)
C44 C43 N5 118.21(18)
C45 C44 C43 117.0(2)
C45 C44 C49A 119.9(8)
C43 C44 C49A 123.1(8)
C45 C44 C49 122.4(4)
C43 C44 C49 120.5(4)
C46 C45 C44 121.1(2)
C46 C45 H45 119.4
C44 C45 H45 119.4
C47 C46 C45 120.5(2)
C47 C46 H46 119.8
C45 C46 H46 119.8
C46 C47 C48 121.0(2)
C46 C47 H47 119.5
C48 C47 H47 119.5
C43 C48 C47 116.86(19)
C43 C48 C52 122.84(18)
C47 C48 C52 120.28(19)
C50 C49 C51 110.7(3)
C50 C49 C44 110.9(6)
C51 C49 C44 112.9(9)
C50 C49 H49 107.4
C51 C49 H49 107.4
C44 C49 H49 107.4
C49 C50 H50A 109.5
C49 C50 H50B 109.5
H50A C50 H50B 109.5
C49 C50 H50C 109.5
H50A C50 H50C 109.5
H50B C50 H50C 109.5
C49 C51 H51A 109.5
C49 C51 H51B 109.5
H51A C51 H51B 109.5
C49 C51 H51C 109.5
H51A C51 H51C 109.5
H51B C51 H51C 109.5
C44 C49A C51A 106.6(13)
C44 C49A C50A 113.5(16)
C51A C49A C50A 110.4(4)
C44 C49A H49A 108.7
C51A C49A H49A 108.7
C50A C49A H49A 108.7
C49A C50A H50D 109.5
C49A C50A H50E 109.5
H50D C50A H50E 109.5
C49A C50A H50F 109.5
H50D C50A H50F 109.5
H50E C50A H50F 109.5
C49A C51A H51D 109.5
C49A C51A H51E 109.5
H51D C51A H51E 109.5
C49A C51A H51F 109.5
H51D C51A H51F 109.5
H51E C51A H51F 109.5
C48 C52 C53 112.04(18)
C48 C52 C54 111.48(18)
C53 C52 C54 110.37(18)
C48 C52 H52 107.6
C53 C52 H52 107.6
C54 C52 H52 107.6
C52 C53 H53A 109.5
C52 C53 H53B 109.5
H53A C53 H53B 109.5
C52 C53 H53C 109.5
H53A C53 H53C 109.5
H53B C53 H53C 109.5
C52 C54 H54A 109.5
C52 C54 H54B 109.5
H54A C54 H54B 109.5
C52 C54 H54C 109.5
H54A C54 H54C 109.5
H54B C54 H54C 109.5
C56 C55 C60 122.87(18)
C56 C55 N6 118.07(17)
C60 C55 N6 119.05(18)
C57 C56 C55 117.13(19)
C57 C56 C61 120.11(19)
C55 C56 C61 122.76(18)
C58 C57 C56 121.3(2)
C58 C57 H57 119.4
C56 C57 H57 119.4
C57 C58 C59 120.24(19)
C57 C58 H58 119.9
C59 C58 H58 119.9
C58 C59 C60 121.1(2)
C58 C59 H59 119.4
C60 C59 H59 119.4
C59 C60 C55 117.37(19)
C59 C60 C64 120.41(18)
C55 C60 C64 122.16(18)
C56 C61 C63 112.08(19)
C56 C61 C62 111.22(18)
C63 C61 C62 110.7(2)
C56 C61 H61 107.5
C63 C61 H61 107.5
C62 C61 H61 107.5
C61 C62 H62A 109.5
C61 C62 H62B 109.5
H62A C62 H62B 109.5
C61 C62 H62C 109.5
H62A C62 H62C 109.5
H62B C62 H62C 109.5
C61 C63 H63A 109.5
C61 C63 H63B 109.5
H63A C63 H63B 109.5
C61 C63 H63C 109.5
H63A C63 H63C 109.5
H63B C63 H63C 109.5
C60 C64 C66 110.12(17)
C60 C64 C65 113.25(17)
C66 C64 C65 108.84(18)
C60 C64 H64 108.2
C66 C64 H64 108.2
C65 C64 H64 108.2
C64 C65 H65A 109.5
C64 C65 H65B 109.5
H65A C65 H65B 109.5
C64 C65 H65C 109.5
H65A C65 H65C 109.5
H65B C65 H65C 109.5
C64 C66 H66A 109.5
C64 C66 H66B 109.5
H66A C66 H66B 109.5
C64 C66 H66C 109.5
H66A C66 H66C 109.5
H66B C66 H66C 109.5
C70 C67 C68 107.86(19)
C70 C67 C69 108.51(18)
C68 C67 C69 105.44(18)
C70 C67 Si4 113.36(15)
C68 C67 Si4 111.00(15)
C69 C67 Si4 110.32(14)
C67 C68 H68A 109.5
C67 C68 H68B 109.5
H68A C68 H68B 109.5
C67 C68 H68C 109.5
H68A C68 H68C 109.5
H68B C68 H68C 109.5
C67 C69 H69A 109.5
C67 C69 H69B 109.5
H69A C69 H69B 109.5
C67 C69 H69C 109.5
H69A C69 H69C 109.5
H69B C69 H69C 109.5
C67 C70 H70A 109.5
C67 C70 H70B 109.5
H70A C70 H70B 109.5
C67 C70 H70C 109.5
H70A C70 H70C 109.5
H70B C70 H70C 109.5
C74 C71 C73 108.9(2)
C74 C71 C72 105.4(2)
C73 C71 C72 107.7(2)
C74 C71 Si4 109.75(18)
C73 C71 Si4 113.33(16)
C72 C71 Si4 111.42(16)
C71 C72 H72A 109.5
C71 C72 H72B 109.5
H72A C72 H72B 109.5
C71 C72 H72C 109.5
H72A C72 H72C 109.5
H72B C72 H72C 109.5
C71 C73 H73A 109.5
C71 C73 H73B 109.5
H73A C73 H73B 109.5
C71 C73 H73C 109.5
H73A C73 H73C 109.5
H73B C73 H73C 109.5
C71 C74 H74A 109.5
C71 C74 H74B 109.5
H74A C74 H74B 109.5
C71 C74 H74C 109.5
H74A C74 H74C 109.5
H74B C74 H74C 109.5
C77 C75 C78 108.26(19)
C77 C75 C76 108.48(19)
C78 C75 C76 105.9(2)
C77 C75 Si4 112.85(15)
C78 C75 Si4 110.40(16)
C76 C75 Si4 110.64(15)
C75 C76 H76A 109.5
C75 C76 H76B 109.5
H76A C76 H76B 109.5
C75 C76 H76C 109.5
H76A C76 H76C 109.5
H76B C76 H76C 109.5
C75 C77 H77A 109.5
C75 C77 H77B 109.5
H77A C77 H77B 109.5
C75 C77 H77C 109.5
H77A C77 H77C 109.5
H77B C77 H77C 109.5
C75 C78 H78A 109.5
C75 C78 H78B 109.5
H78A C78 H78B 109.5
C75 C78 H78C 109.5
H78A C78 H78C 109.5
H78B C78 H78C 109.5

loop_
_geom_bond_atom_site_label_1
_geom_bond_atom_site_label_2
_geom_bond_distance
Si1 O1 1.6424(15)
Si1 N1 1.6614(17)
Si2 O1 1.6370(15)
Si2 C28 1.920(2)
Si2 C36 1.924(2)
Si2 C32 1.925(2)
N1 C1 1.281(2)
N2 C1 1.380(2)
N2 C2 1.391(2)
N2 C4 1.437(2)
N3 C1 1.386(2)
N3 C3 1.389(2)
N3 C16 1.437(2)
C2 C3 1.336(3)
C2 H2 0.9500
C3 H3 0.9500
C4 C5 1.399(3)
C4 C9 1.400(3)
C5 C6 1.388(3)
C5 C10 1.521(12)
C5 C10A 1.52(5)
C6 C7 1.376(3)
C6 H6 0.9500
C7 C8 1.382(3)
C7 H7 0.9500
C8 C9 1.390(3)
C8 H8 0.9500
C9 C13 1.521(3)
C10 C12 1.520(4)
C10 C11 1.531(5)
C10 H10 1.0000
C11 H11A 0.9800
C11 H11B 0.9800
C11 H11C 0.9800
C12 H12A 0.9800
C12 H12B 0.9800
C12 H12C 0.9800
C10A C12A 1.520(5)
C10A C11A 1.530(5)
C10A H10A 1.0000
C11A H11D 0.9800
C11A H11E 0.9800
C11A H11F 0.9800
C12A H12D 0.9800
C12A H12E 0.9800
C12A H12F 0.9800
C13 C14 1.515(3)
C13 C15 1.521(3)
C13 H13 1.0000
C14 H14A 0.9800
C14 H14B 0.9800
C14 H14C 0.9800
C15 H15A 0.9800
C15 H15B 0.9800
C15 H15C 0.9800
C16 C21 1.394(3)
C16 C17 1.398(3)
C17 C18 1.390(3)
C17 C22 1.518(3)
C18 C19 1.374(3)
C18 H18 0.9500
C19 C20 1.383(3)
C19 H19 0.9500
C20 C21 1.397(3)
C20 H20 0.9500
C21 C25 1.513(3)
C22 C23 1.527(3)
C22 C24 1.527(3)
C22 H22 1.0000
C23 H23A 0.9800
C23 H23B 0.9800
C23 H23C 0.9800
C24 H24A 0.9800
C24 H24B 0.9800
C24 H24C 0.9800
C25 C26 1.521(3)
C25 C27 1.530(3)
C25 H25 1.0000
C26 H26A 0.9800
C26 H26B 0.9800
C26 H26C 0.9800
C27 H27A 0.9800
C27 H27B 0.9800
C27 H27C 0.9800
C28 C31 1.540(3)
C28 C30 1.540(3)
C28 C29 1.543(3)
C29 H29A 0.9800
C29 H29B 0.9800
C29 H29C 0.9800
C30 H30A 0.9800
C30 H30B 0.9800
C30 H30C 0.9800
C31 H31A 0.9800
C31 H31B 0.9800
C31 H31C 0.9800
C32 C35 1.535(3)
C32 C33 1.538(3)
C32 C34 1.538(3)
C33 H33A 0.9800
C33 H33B 0.9800
C33 H33C 0.9800
C34 H34A 0.9800
C34 H34B 0.9800
C34 H34C 0.9800
C35 H35A 0.9800
C35 H35B 0.9800
C35 H35C 0.9800
C36 C39 1.535(3)
C36 C38 1.537(3)
C36 C37 1.539(3)
C37 H37A 0.9800
C37 H37B 0.9800
C37 H37C 0.9800
C38 H38A 0.9800
C38 H38B 0.9800
C38 H38C 0.9800
C39 H39A 0.9800
C39 H39B 0.9800
C39 H39C 0.9800
Si3 O2 1.6344(15)
Si3 N4 1.6659(18)
Si4 O2 1.6362(15)
Si4 C67 1.920(2)
Si4 C71 1.922(2)
Si4 C75 1.923(2)
N4 C40 1.281(2)
N5 C40 1.385(2)
N5 C41 1.389(2)
N5 C43 1.437(2)
N6 C40 1.382(2)
N6 C42 1.394(2)
N6 C55 1.442(2)
C41 C42 1.334(3)
C41 H41 0.9500
C42 H42 0.9500
C43 C48 1.394(3)
C43 C44 1.397(3)
C44 C45 1.392(3)
C44 C49A 1.46(2)
C44 C49 1.549(13)
C45 C46 1.377(3)
C45 H45 0.9500
C46 C47 1.377(3)
C46 H46 0.9500
C47 C48 1.399(3)
C47 H47 0.9500
C48 C52 1.516(3)
C49 C50 1.526(5)
C49 C51 1.527(5)
C49 H49 1.0000
C50 H50A 0.9800
C50 H50B 0.9800
C50 H50C 0.9800
C51 H51A 0.9800
C51 H51B 0.9800
C51 H51C 0.9800
C49A C51A 1.527(5)
C49A C50A 1.527(5)
C49A H49A 1.0000
C50A H50D 0.9800
C50A H50E 0.9800
C50A H50F 0.9800
C51A H51D 0.9800
C51A H51E 0.9800
C51A H51F 0.9800
C52 C53 1.523(3)
C52 C54 1.527(3)
C52 H52 1.0000
C53 H53A 0.9800
C53 H53B 0.9800
C53 H53C 0.9800
C54 H54A 0.9800
C54 H54B 0.9800
C54 H54C 0.9800
C55 C56 1.397(3)
C55 C60 1.398(3)
C56 C57 1.394(3)
C56 C61 1.512(3)
C57 C58 1.375(3)
C57 H57 0.9500
C58 C59 1.383(3)
C58 H58 0.9500
C59 C60 1.388(3)
C59 H59 0.9500
C60 C64 1.519(3)
C61 C63 1.519(3)
C61 C62 1.524(3)
C61 H61 1.0000
C62 H62A 0.9800
C62 H62B 0.9800
C62 H62C 0.9800
C63 H63A 0.9800
C63 H63B 0.9800
C63 H63C 0.9800
C64 C66 1.527(3)
C64 C65 1.529(3)
C64 H64 1.0000
C65 H65A 0.9800
C65 H65B 0.9800
C65 H65C 0.9800
C66 H66A 0.9800
C66 H66B 0.9800
C66 H66C 0.9800
C67 C70 1.530(3)
C67 C68 1.535(3)
C67 C69 1.542(3)
C68 H68A 0.9800
C68 H68B 0.9800
C68 H68C 0.9800
C69 H69A 0.9800
C69 H69B 0.9800
C69 H69C 0.9800
C70 H70A 0.9800
C70 H70B 0.9800
C70 H70C 0.9800
C71 C74 1.527(4)
C71 C73 1.539(3)
C71 C72 1.543(3)
C72 H72A 0.9800
C72 H72B 0.9800
C72 H72C 0.9800
C73 H73A 0.9800
C73 H73B 0.9800
C73 H73C 0.9800
C74 H74A 0.9800
C74 H74B 0.9800
C74 H74C 0.9800
C75 C77 1.528(3)
C75 C78 1.540(3)
C75 C76 1.540(3)
C76 H76A 0.9800
C76 H76B 0.9800
C76 H76C 0.9800
C77 H77A 0.9800
C77 H77B 0.9800
C77 H77C 0.9800
C78 H78A 0.9800
C78 H78B 0.9800
C78 H78C 0.9800

loop_
_geom_torsion_atom_site_label_1
_geom_torsion_atom_site_label_2
_geom_torsion_atom_site_label_3
_geom_torsion_atom_site_label_4
_geom_torsion
C28 Si2 O1 Si1 -173.3(2)
C36 Si2 O1 Si1 -53.2(2)
C32 Si2 O1 Si1 67.1(2)
N1 Si1 O1 Si2 116.0(2)
O1 Si1 N1 C1 175.5(3)
Si1 N1 C1 N2 106.0(3)
Si1 N1 C1 N3 -77.1(4)
C2 N2 C1 N1 176.7(2)
C4 N2 C1 N1 1.6(3)
C2 N2 C1 N3 -0.7(2)
C4 N2 C1 N3 -175.88(17)
C3 N3 C1 N1 -177.3(2)
C16 N3 C1 N1 12.7(3)
C3 N3 C1 N2 0.1(2)
C16 N3 C1 N2 -169.85(17)
C1 N2 C2 C3 1.1(2)
C4 N2 C2 C3 176.16(18)
N2 C2 C3 N3 -1.0(2)
C1 N3 C3 C2 0.6(2)
C16 N3 C3 C2 170.40(18)
C1 N2 C4 C5 101.4(2)
C2 N2 C4 C5 -72.9(3)
C1 N2 C4 C9 -79.2(2)
C2 N2 C4 C9 106.4(2)
C9 C4 C5 C6 -0.8(3)
N2 C4 C5 C6 178.52(17)
C9 C4 C5 C10 -178.6(2)
N2 C4 C5 C10 0.7(3)
C9 C4 C5 C10A 179.1(7)
N2 C4 C5 C10A -1.5(7)
C4 C5 C6 C7 -0.3(3)
C10 C5 C6 C7 177.6(3)
C10A C5 C6 C7 179.7(7)
C5 C6 C7 C8 0.9(3)
C6 C7 C8 C9 -0.4(3)
C7 C8 C9 C4 -0.7(3)
C7 C8 C9 C13 -179.38(19)
C5 C4 C9 C8 1.3(3)
N2 C4 C9 C8 -178.01(17)
C5 C4 C9 C13 179.98(18)
N2 C4 C9 C13 0.6(3)
C6 C5 C10 C12 54.0(5)
C4 C5 C10 C12 -128.2(5)
C6 C5 C10 C11 -70.4(6)
C4 C5 C10 C11 107.3(5)
C6 C5 C10A C12A 78.3(17)
C4 C5 C10A C12A -101.7(19)
C6 C5 C10A C11A -42(2)
C4 C5 C10A C11A 137.8(17)
C8 C9 C13 C14 92.6(2)
C4 C9 C13 C14 -86.0(2)
C8 C9 C13 C15 -32.9(3)
C4 C9 C13 C15 148.5(2)
C1 N3 C16 C21 84.3(2)
C3 N3 C16 C21 -84.1(2)
C1 N3 C16 C17 -96.7(2)
C3 N3 C16 C17 94.8(2)
C21 C16 C17 C18 -2.8(3)
N3 C16 C17 C18 178.30(17)
C21 C16 C17 C22 177.21(18)
N3 C16 C17 C22 -1.7(3)
C16 C17 C18 C19 1.5(3)
C22 C17 C18 C19 -178.52(19)
C17 C18 C19 C20 0.6(3)
C18 C19 C20 C21 -1.6(3)
C17 C16 C21 C20 1.9(3)
N3 C16 C21 C20 -179.23(18)
C17 C16 C21 C25 -175.82(19)
N3 C16 C21 C25 3.0(3)
C19 C20 C21 C16 0.4(3)
C19 C20 C21 C25 178.1(2)
C18 C17 C22 C23 -90.7(2)
C16 C17 C22 C23 89.3(2)
C18 C17 C22 C24 34.5(3)
C16 C17 C22 C24 -145.50(19)
C16 C21 C25 C26 -127.2(2)
C20 C21 C25 C26 55.1(3)
C16 C21 C25 C27 108.4(2)
C20 C21 C25 C27 -69.3(3)
N4 Si3 O2 Si4 -105.0(2)
C67 Si4 O2 Si3 -60.8(3)
C71 Si4 O2 Si3 -179.7(2)
C75 Si4 O2 Si3 59.7(3)
O2 Si3 N4 C40 -165.7(2)
Si3 N4 C40 N6 -129.3(2)
Si3 N4 C40 N5 53.9(4)
C42 N6 C40 N4 -177.37(19)
C55 N6 C40 N4 8.1(3)
C42 N6 C40 N5 0.1(2)
C55 N6 C40 N5 -174.43(17)
C41 N5 C40 N4 176.9(2)
C43 N5 C40 N4 -10.1(3)
C41 N5 C40 N6 -0.5(2)
C43 N5 C40 N6 172.52(17)
C40 N5 C41 C42 0.8(2)
C43 N5 C41 C42 -171.92(18)
N5 C41 C42 N6 -0.7(2)
C40 N6 C42 C41 0.4(2)
C55 N6 C42 C41 174.82(18)
C40 N5 C43 C48 -93.9(2)
C41 N5 C43 C48 77.9(3)
C40 N5 C43 C44 84.1(2)
C41 N5 C43 C44 -104.1(2)
C48 C43 C44 C45 4.1(3)
N5 C43 C44 C45 -173.85(17)
C48 C43 C44 C49A -176.6(4)
N5 C43 C44 C49A 5.5(5)
C48 C43 C44 C49 -172.4(3)
N5 C43 C44 C49 9.7(3)
C43 C44 C45 C46 -1.4(3)
C49A C44 C45 C46 179.2(4)
C49 C44 C45 C46 175.0(3)
C44 C45 C46 C47 -2.0(3)
C45 C46 C47 C48 3.0(3)
C44 C43 C48 C47 -3.1(3)
N5 C43 C48 C47 174.80(17)
C44 C43 C48 C52 175.38(19)
N5 C43 C48 C52 -6.7(3)
C46 C47 C48 C43 -0.5(3)
C46 C47 C48 C52 -179.0(2)
C45 C44 C49 C50 72.4(7)
C43 C44 C49 C50 -111.3(6)
C45 C44 C49 C51 -52.5(6)
C43 C44 C49 C51 123.8(6)
C45 C44 C49A C51A -84.5(11)
C43 C44 C49A C51A 96.2(12)
C45 C44 C49A C50A 37.3(12)
C43 C44 C49A C50A -142.0(9)
C43 C48 C52 C53 110.4(2)
C47 C48 C52 C53 -71.1(3)
C43 C48 C52 C54 -125.3(2)
C47 C48 C52 C54 53.1(3)
C40 N6 C55 C56 77.5(2)
C42 N6 C55 C56 -96.1(2)
C40 N6 C55 C60 -103.7(2)
C42 N6 C55 C60 82.7(2)
C60 C55 C56 C57 -1.8(3)
N6 C55 C56 C57 176.95(17)
C60 C55 C56 C61 178.78(19)
N6 C55 C56 C61 -2.4(3)
C55 C56 C57 C58 1.1(3)
C61 C56 C57 C58 -179.46(19)
C56 C57 C58 C59 0.3(3)
C57 C58 C59 C60 -1.2(3)
C58 C59 C60 C55 0.5(3)
C58 C59 C60 C64 -176.64(19)
C56 C55 C60 C59 1.0(3)
N6 C55 C60 C59 -177.76(17)
C56 C55 C60 C64 178.14(18)
N6 C55 C60 C64 -0.6(3)
C57 C56 C61 C63 47.8(3)
C55 C56 C61 C63 -132.9(2)
C57 C56 C61 C62 -76.7(3)
C55 C56 C61 C62 102.6(2)
C59 C60 C64 C66 75.9(2)
C55 C60 C64 C66 -101.2(2)
C59 C60 C64 C65 -46.3(3)
C55 C60 C64 C65 136.7(2)
